data_7700257
loop_
_publ_author_name
'Kellert, Martin'
'Worm, Dennis J.'
'Hoppenz, Paul'
'S\'arosi, Menyh\'art B'
'L\"onnecke, Peter'
'Riedl, Bernd'
'Koebberling, Johannes'
'Beck-Sickinger, Annette G'
'Hey-Hawkins, Evamarie'

_publ_section_title
;
 Modular triazine-based carborane-containing carboxylic acids - synthesis
 and characterisation of potential boron neutron capture therapy agents
 made of readily accessible building blocks.
;
_journal_issue 29
_journal_name_full 'Dalton transactions (Cambridge, England : 2003)'
_journal_page_first 10834
_journal_page_last 10844
_journal_paper_doi 10.1039/c9dt02130b
_journal_volume 48
_journal_year 2019
_chemical_absolute_configuration ad
_chemical_formula_moiety 'C4 H22 B20 S2'
_chemical_formula_sum 'C4 H22 B20 S2'
_chemical_formula_weight 350.53
_space_group_crystal_system trigonal
_space_group_IT_number 144
_space_group_name_Hall 'P 31'
_space_group_name_H-M_alt 'P 31'
_symmetry_space_group_name_Hall 'P 31'
_symmetry_space_group_name_H-M 'P 31'
_atom_sites_solution_hydrogens geom
_atom_sites_solution_primary dual
_atom_sites_solution_secondary difmap
_audit_creation_method SHELXL-2018/3
_audit_update_record
;
2019-02-21 deposited with the CCDC.    2019-06-13 downloaded from the CCDC.
;
_cell_angle_alpha 90
_cell_angle_beta 90
_cell_angle_gamma 120
_cell_formula_units_Z 6
_cell_length_a 13.5493(3)
_cell_length_b 13.5493(3)
_cell_length_c 17.8348(5)
_cell_measurement_reflns_used 4306
_cell_measurement_temperature 130(2)
_cell_measurement_theta_max 22.8050
_cell_measurement_theta_min 2.0680
_cell_volume 2835.52(12)
_computing_cell_refinement 'CrysAlisPro 1.171.39.46 (Rigaku OD, 2018)'
_computing_data_collection 'CrysAlisPro 1.171.39.46 (Rigaku OD, 2018)'
_computing_data_reduction 'CrysAlisPro 1.171.39.46 (Rigaku OD, 2018)'
_computing_molecular_graphics
;
 ORTEP3 for Windows
 L. J. Farrugia, J. Appl. Crystallogr. 1997, 30, 565.
 or
 DIAMOND Version 3.2k
 K. Brandenburg, Crystal Impact GbR, Bonn, Germany
;
_computing_publication_material
;
 WINGX
 L.J. Farrugia,
 J. Appl. Cryst., 2012, 45, 849-854.
;
_computing_structure_refinement 'SHELXL-2018/3 (Sheldrick, 2018)'
_computing_structure_solution SHELXT-2014-5
_diffrn_ambient_temperature 130(2)
_diffrn_detector_area_resol_mean 16.3560
_diffrn_measured_fraction_theta_full 1.000
_diffrn_measured_fraction_theta_max 0.904
_diffrn_measurement_device_type 'Xcalibur, Sapphire3, Gemini'
_diffrn_measurement_method '\w scans'
_diffrn_radiation_type MoK\a
_diffrn_radiation_wavelength 0.71073
_diffrn_reflns_av_R_equivalents 0.0862
_diffrn_reflns_av_unetI/netI 0.1375
_diffrn_reflns_Laue_measured_fraction_full 1.000
_diffrn_reflns_Laue_measured_fraction_max 0.904
_diffrn_reflns_limit_h_max 18
_diffrn_reflns_limit_h_min -18
_diffrn_reflns_limit_k_max 17
_diffrn_reflns_limit_k_min -18
_diffrn_reflns_limit_l_max 24
_diffrn_reflns_limit_l_min -23
_diffrn_reflns_number 26443
_diffrn_reflns_point_group_measured_fraction_full 0.991
_diffrn_reflns_point_group_measured_fraction_max 0.851
_diffrn_reflns_theta_full 26.375
_diffrn_reflns_theta_max 29.186
_diffrn_reflns_theta_min 1.735
_diffrn_source 'fine-focus sealed X-ray tube'
_exptl_absorpt_coefficient_mu 0.266
_exptl_absorpt_correction_T_max 1.00000
_exptl_absorpt_correction_T_min 0.99289
_exptl_absorpt_correction_type multi-scan
_exptl_absorpt_process_details
;
CrysAlisPro 1.171.39.46 (Rigaku Oxford Diffraction, 2018)
Empirical absorption correction using spherical harmonics,
 implemented in SCALE3 ABSPACK scaling algorithm.
;
_exptl_crystal_colour 'clear colourless'
_exptl_crystal_density_diffrn 1.232
_exptl_crystal_description irregular
_exptl_crystal_F_000 1068
_exptl_crystal_size_max 0.20
_exptl_crystal_size_mid 0.20
_exptl_crystal_size_min 0.10
_refine_diff_density_max 0.342
_refine_diff_density_min -0.321
_refine_diff_density_rms 0.071
_refine_ls_abs_structure_details
;
 Flack x determined using 1841 quotients [(I+)-(I-)]/[(I+)+(I-)]
 (Parsons, Flack and Wagner, Acta Cryst. B69 (2013) 249-259).
;
_refine_ls_abs_structure_Flack -0.01(5)
_refine_ls_extinction_method none
_refine_ls_goodness_of_fit_ref 1.003
_refine_ls_hydrogen_treatment constr
_refine_ls_matrix_type full
_refine_ls_number_parameters 469
_refine_ls_number_reflns 8733
_refine_ls_number_restraints 1
_refine_ls_restrained_S_all 1.002
_refine_ls_R_factor_all 0.1216
_refine_ls_R_factor_gt 0.0644
_refine_ls_shift/su_max 0.000
_refine_ls_shift/su_mean 0.000
_refine_ls_structure_factor_coef Fsqd
_refine_ls_weighting_details 'w=1/[\s^2^(Fo^2^)+(0.0503P)^2^] where P=(Fo^2^+2Fc^2^)/3'
_refine_ls_weighting_scheme calc
_refine_ls_wR_factor_gt 0.1098
_refine_ls_wR_factor_ref 0.1294
_reflns_Friedel_coverage 0.883
_reflns_Friedel_fraction_full 0.982
_reflns_Friedel_fraction_max 0.799
_reflns_number_gt 5665
_reflns_number_total 8733
_reflns_threshold_expression 'I > 2\s(I)'
_cod_data_source_file c9dt02130b2.cif
_cod_data_source_block comp1_x2959fin
_cod_depositor_comments 'Adding full bibliography for 7700257--7700263.cif.'
_cod_original_cell_volume 2835.52(15)
_cod_database_code 7700257
_shelx_shelxl_version_number 2018/3
_shelx_space_group_comment
;
The symmetry employed for this shelxl refinement is uniquely defined
by the following loop, which should always be used as a source of
symmetry information in preference to the above space-group names.
They are only intended as comments.
;

loop_
_space_group_symop_operation_xyz
'x, y, z'
'-y, x-y, z+1/3'
'-x+y, -x, z+2/3'

loop_
_atom_site_label
_atom_site_type_symbol
_atom_site_fract_x
_atom_site_fract_y
_atom_site_fract_z
_atom_site_U_iso_or_equiv
_atom_site_adp_type
_atom_site_occupancy
_atom_site_site_symmetry_order
_atom_site_calc_flag
_atom_site_refinement_flags_posn
_atom_site_refinement_flags_adp
S1 S 0.35006(14) 0.32984(15) 0.24573(9) 0.0324(4) Uani 1 1 d . .
S2 S 0.18724(14) 0.18967(15) 0.24229(8) 0.0324(4) Uani 1 1 d . .
S3 S 0.07551(13) 0.56305(13) 0.52934(8) 0.0261(4) Uani 1 1 d . .
S4 S -0.06100(12) 0.58790(13) 0.51115(8) 0.0260(4) Uani 1 1 d . .
C1 C 0.6157(6) 0.3503(6) 0.4046(4) 0.0468(19) Uani 1 1 d . .
H1 H 0.682233 0.412651 0.429389 0.056 Uiso 1 1 calc R U
C2 C 0.5188(5) 0.1469(5) 0.3398(3) 0.0250(13) Uani 1 1 d . .
H2 H 0.526910 0.082146 0.323803 0.030 Uiso 1 1 calc R U
C3 C -0.1063(5) 0.2214(5) 0.3147(3) 0.0279(14) Uani 1 1 d . .
H3 H -0.183918 0.189587 0.295041 0.033 Uiso 1 1 calc R U
C4 C 0.0710(5) 0.3916(5) 0.3769(3) 0.0260(14) Uani 1 1 d . .
H4 H 0.106970 0.469243 0.397003 0.031 Uiso 1 1 calc R U
C5 C 0.3729(5) 0.8098(5) 0.6647(3) 0.0248(13) Uani 1 1 d . .
H5 H 0.455662 0.847145 0.657940 0.030 Uiso 1 1 calc R U
C6 C 0.1998(5) 0.7131(5) 0.7568(3) 0.0281(14) Uani 1 1 d . .
H6 H 0.172635 0.689561 0.808185 0.034 Uiso 1 1 calc R U
C7 C 0.1237(6) 0.8160(5) 0.3128(3) 0.0345(16) Uani 1 1 d . .
H7 H 0.200727 0.851967 0.291651 0.041 Uiso 1 1 calc R U
C8 C -0.0616(6) 0.8319(6) 0.3442(4) 0.0386(17) Uani 1 1 d . .
H8 H -0.099246 0.877556 0.342295 0.046 Uiso 1 1 calc R U
B1 B 0.5842(6) 0.2123(6) 0.4198(4) 0.0313(17) Uani 1 1 d . .
H1X H 0.636196 0.188269 0.456303 0.038 Uiso 1 1 calc R U
B2 B 0.6345(6) 0.2792(6) 0.3319(4) 0.0263(16) Uani 1 1 d . .
H2X H 0.719875 0.298902 0.309843 0.032 Uiso 1 1 calc R U
B3 B 0.4968(6) 0.2603(6) 0.4531(4) 0.0242(16) Uani 1 1 d . .
H3X H 0.491106 0.269514 0.515079 0.029 Uiso 1 1 calc R U
B4 B 0.4348(6) 0.1279(6) 0.4146(4) 0.0292(17) Uani 1 1 d . .
H4X H 0.387406 0.046776 0.447268 0.035 Uiso 1 1 calc R U
B5 B 0.5790(6) 0.3702(6) 0.3148(4) 0.0263(16) Uani 1 1 d . .
H5X H 0.627295 0.451137 0.282013 0.032 Uiso 1 1 calc R U
B6 B 0.4930(6) 0.3589(6) 0.3935(4) 0.0300(17) Uani 1 1 d . .
H6X H 0.485068 0.433128 0.413144 0.036 Uiso 1 1 calc R U
B7 B 0.3775(6) 0.2180(6) 0.3997(4) 0.0265(16) Uani 1 1 d . .
H7X H 0.292917 0.198588 0.423121 0.032 Uiso 1 1 calc R U
B8 B 0.3913(6) 0.1400(6) 0.3234(4) 0.0250(15) Uani 1 1 d . .
H8X H 0.315806 0.067498 0.295509 0.030 Uiso 1 1 calc R U
B9 B 0.5159(5) 0.2346(6) 0.2713(4) 0.0231(15) Uani 1 1 d . .
H9X H 0.522098 0.224020 0.209490 0.028 Uiso 1 1 calc R U
B10 B 0.4280(6) 0.2842(6) 0.3105(4) 0.0215(15) Uani 1 1 d . .
B11 B -0.0704(6) 0.3063(6) 0.3916(4) 0.0298(17) Uani 1 1 d . .
H11X H -0.127589 0.330598 0.421804 0.036 Uiso 1 1 calc R U
B12 B -0.0153(6) 0.3610(6) 0.3016(3) 0.0229(15) Uani 1 1 d . .
H12X H -0.036113 0.421904 0.272971 0.028 Uiso 1 1 calc R U
B13 B -0.0877(6) 0.1704(6) 0.3977(4) 0.0264(16) Uani 1 1 d . .
H13X H -0.158330 0.102699 0.432060 0.032 Uiso 1 1 calc R U
B14 B 0.0301(6) 0.2837(6) 0.4392(4) 0.0269(16) Uani 1 1 d . .
H14X H 0.040345 0.293951 0.501558 0.032 Uiso 1 1 calc R U
B15 B -0.0008(5) 0.2577(5) 0.2516(4) 0.0216(15) Uani 1 1 d . .
H15X H -0.013342 0.248083 0.189430 0.026 Uiso 1 1 calc R U
B16 B -0.0452(6) 0.1381(6) 0.3113(3) 0.0247(15) Uani 1 1 d . .
H16X H -0.087001 0.049199 0.288490 0.030 Uiso 1 1 calc R U
B17 B 0.0467(6) 0.1789(6) 0.3900(4) 0.0248(15) Uani 1 1 d . .
H17X H 0.067053 0.117897 0.419021 0.030 Uiso 1 1 calc R U
B18 B 0.1494(6) 0.3253(6) 0.3789(4) 0.0247(15) Uani 1 1 d . .
H18X H 0.238155 0.362988 0.401363 0.030 Uiso 1 1 calc R U
B19 B 0.1190(6) 0.3726(6) 0.2930(3) 0.0219(15) Uani 1 1 d . .
H19X H 0.188241 0.441673 0.258682 0.026 Uiso 1 1 calc R U
B20 B 0.1018(6) 0.2358(6) 0.2992(3) 0.0208(15) Uani 1 1 d . .
B21 B 0.3240(6) 0.8360(6) 0.7444(4) 0.0270(16) Uani 1 1 d . .
H21X H 0.378371 0.892852 0.790786 0.032 Uiso 1 1 calc R U
B22 B 0.3133(6) 0.7022(6) 0.7279(4) 0.0257(16) Uani 1 1 d . .
H22X H 0.360633 0.670772 0.762930 0.031 Uiso 1 1 calc R U
B23 B 0.3113(6) 0.8923(6) 0.6587(4) 0.0246(15) Uani 1 1 d . .
H23X H 0.357851 0.986339 0.647767 0.030 Uiso 1 1 calc R U
B24 B 0.1950(6) 0.8250(6) 0.7190(4) 0.0248(16) Uani 1 1 d . .
H24X H 0.161424 0.874205 0.749628 0.030 Uiso 1 1 calc R U
B25 B 0.2908(5) 0.6737(5) 0.6303(3) 0.0211(14) Uani 1 1 d . .
H25X H 0.323703 0.623281 0.600416 0.025 Uiso 1 1 calc R U
B26 B 0.2911(6) 0.7924(6) 0.5876(4) 0.0239(15) Uani 1 1 d . .
H26X H 0.325014 0.820424 0.529522 0.029 Uiso 1 1 calc R U
B27 B 0.1739(6) 0.8009(6) 0.6222(4) 0.0230(15) Uani 1 1 d . .
H27X H 0.128179 0.834210 0.587290 0.028 Uiso 1 1 calc R U
B28 B 0.1012(6) 0.6875(6) 0.6874(4) 0.0238(15) Uani 1 1 d . .
H28X H 0.006930 0.645339 0.696593 0.029 Uiso 1 1 calc R U
B29 B 0.1748(6) 0.6097(6) 0.6922(4) 0.0252(16) Uani 1 1 d . .
H29X H 0.128932 0.516060 0.704359 0.030 Uiso 1 1 calc R U
B30 B 0.1612(5) 0.6658(6) 0.6049(3) 0.0203(14) Uani 1 1 d . .
B31 B 0.0230(6) 0.8380(7) 0.2700(4) 0.0343(18) Uani 1 1 d . .
H31X H 0.038722 0.891290 0.218532 0.041 Uiso 1 1 calc R U
B32 B 0.0790(6) 0.8939(6) 0.3573(4) 0.0281(16) Uani 1 1 d . .
H32X H 0.133964 0.988476 0.363458 0.034 Uiso 1 1 calc R U
B33 B 0.0116(6) 0.7046(6) 0.2668(4) 0.0281(16) Uani 1 1 d . .
H33X H 0.020203 0.668715 0.212168 0.034 Uiso 1 1 calc R U
B34 B -0.1055(6) 0.7156(6) 0.2883(3) 0.0255(16) Uani 1 1 d . .
H34X H -0.178263 0.686876 0.248023 0.031 Uiso 1 1 calc R U
B35 B 0.1095(6) 0.8034(6) 0.4089(4) 0.0250(16) Uani 1 1 d . .
H35X H 0.182648 0.833926 0.448958 0.030 Uiso 1 1 calc R U
B36 B 0.0653(6) 0.6814(6) 0.3511(4) 0.0243(15) Uani 1 1 d . .
H36X H 0.109945 0.630640 0.352888 0.029 Uiso 1 1 calc R U
B37 B -0.0829(6) 0.6160(6) 0.3362(3) 0.0236(15) Uani 1 1 d . .
H37X H -0.137900 0.521752 0.328433 0.028 Uiso 1 1 calc R U
B38 B -0.1312(6) 0.6988(6) 0.3852(3) 0.0236(15) Uani 1 1 d . .
H38X H -0.218813 0.659817 0.409845 0.028 Uiso 1 1 calc R U
B39 B -0.0126(6) 0.8133(6) 0.4291(3) 0.0251(15) Uani 1 1 d . .
H39X H -0.020983 0.850775 0.483037 0.030 Uiso 1 1 calc R U
B40 B -0.0232(6) 0.6779(6) 0.4247(3) 0.0216(15) Uani 1 1 d . .

loop_
_atom_site_aniso_label
_atom_site_aniso_U_11
_atom_site_aniso_U_22
_atom_site_aniso_U_33
_atom_site_aniso_U_23
_atom_site_aniso_U_13
_atom_site_aniso_U_12
S1 0.0329(10) 0.0481(11) 0.0290(8) 0.0149(7) 0.0088(7) 0.0299(9)
S2 0.0333(9) 0.0496(11) 0.0272(8) -0.0140(8) -0.0065(7) 0.0303(9)
S3 0.0355(9) 0.0228(9) 0.0228(7) -0.0043(6) -0.0039(7) 0.0164(7)
S4 0.0212(8) 0.0283(9) 0.0222(7) 0.0074(7) 0.0017(6) 0.0075(7)
C1 0.040(4) 0.035(4) 0.058(5) -0.002(4) -0.017(4) 0.013(4)
C2 0.025(3) 0.027(3) 0.029(3) -0.007(3) -0.003(3) 0.018(3)
C3 0.016(3) 0.035(4) 0.029(3) -0.003(3) -0.005(3) 0.010(3)
C4 0.032(4) 0.027(3) 0.024(3) -0.005(3) -0.006(3) 0.019(3)
C5 0.017(3) 0.026(3) 0.029(3) 0.003(3) 0.006(3) 0.009(3)
C6 0.030(4) 0.027(4) 0.023(3) -0.002(3) 0.003(3) 0.011(3)
C7 0.032(4) 0.037(4) 0.030(3) 0.011(3) 0.003(3) 0.014(3)
C8 0.043(4) 0.039(4) 0.039(4) 0.007(3) 0.013(3) 0.024(4)
B1 0.033(4) 0.030(4) 0.031(4) 0.000(3) -0.009(3) 0.016(4)
B2 0.020(4) 0.025(4) 0.033(4) -0.003(3) -0.003(3) 0.010(3)
B3 0.037(4) 0.025(4) 0.018(3) 0.002(3) 0.006(3) 0.020(4)
B4 0.031(4) 0.032(4) 0.027(4) 0.004(3) -0.003(3) 0.017(4)
B5 0.023(4) 0.026(4) 0.026(4) -0.003(3) -0.003(3) 0.010(3)
B6 0.042(5) 0.025(4) 0.029(4) -0.003(3) -0.001(3) 0.021(4)
B7 0.030(4) 0.031(4) 0.023(3) 0.004(3) 0.007(3) 0.018(4)
B8 0.023(4) 0.022(4) 0.030(4) 0.000(3) -0.002(3) 0.011(3)
B9 0.020(4) 0.025(4) 0.028(4) 0.004(3) 0.003(3) 0.014(3)
B10 0.020(4) 0.025(4) 0.025(3) 0.005(3) 0.002(3) 0.015(3)
B11 0.028(4) 0.044(5) 0.026(4) -0.006(3) 0.001(3) 0.025(4)
B12 0.025(4) 0.027(4) 0.021(3) -0.002(3) -0.001(3) 0.016(3)
B13 0.024(4) 0.028(4) 0.023(3) 0.007(3) -0.001(3) 0.010(3)
B14 0.030(4) 0.033(4) 0.025(4) 0.003(3) 0.005(3) 0.021(4)
B15 0.020(4) 0.025(4) 0.021(3) 0.002(3) 0.001(3) 0.012(3)
B16 0.025(4) 0.025(4) 0.020(3) -0.002(3) -0.004(3) 0.009(3)
B17 0.028(4) 0.027(4) 0.022(3) -0.005(3) -0.006(3) 0.016(3)
B18 0.023(4) 0.026(4) 0.027(4) -0.003(3) -0.005(3) 0.014(3)
B19 0.024(4) 0.021(4) 0.017(3) -0.002(3) 0.000(3) 0.009(3)
B20 0.024(4) 0.026(4) 0.016(3) -0.004(3) -0.005(3) 0.016(3)
B21 0.019(4) 0.029(4) 0.025(3) -0.002(3) 0.003(3) 0.006(3)
B22 0.025(4) 0.028(4) 0.026(4) 0.004(3) 0.001(3) 0.015(3)
B23 0.023(4) 0.022(4) 0.028(4) 0.000(3) -0.001(3) 0.010(3)
B24 0.021(4) 0.029(4) 0.022(3) -0.007(3) -0.004(3) 0.010(3)
B25 0.022(4) 0.020(4) 0.023(3) 0.002(3) 0.004(3) 0.011(3)
B26 0.022(4) 0.025(4) 0.023(3) 0.002(3) 0.003(3) 0.011(3)
B27 0.024(4) 0.023(4) 0.027(3) -0.005(3) 0.002(3) 0.015(3)
B28 0.019(4) 0.024(4) 0.027(4) 0.000(3) 0.004(3) 0.010(3)
B29 0.028(4) 0.020(4) 0.027(3) 0.001(3) -0.003(3) 0.011(3)
B30 0.018(4) 0.023(4) 0.016(3) -0.002(3) 0.001(3) 0.007(3)
B31 0.039(5) 0.044(5) 0.027(4) 0.009(3) 0.003(3) 0.026(4)
B32 0.023(4) 0.027(4) 0.027(4) 0.009(3) 0.008(3) 0.007(3)
B33 0.034(4) 0.032(4) 0.019(3) -0.005(3) -0.003(3) 0.016(4)
B34 0.028(4) 0.030(4) 0.017(3) -0.001(3) 0.002(3) 0.013(3)
B35 0.023(4) 0.020(4) 0.025(3) 0.005(3) 0.002(3) 0.006(3)
B36 0.020(4) 0.022(4) 0.027(4) 0.005(3) 0.006(3) 0.007(3)
B37 0.024(4) 0.025(4) 0.023(3) -0.003(3) 0.003(3) 0.013(3)
B38 0.025(4) 0.023(4) 0.021(3) 0.005(3) 0.004(3) 0.011(3)
B39 0.030(4) 0.023(4) 0.018(3) -0.001(3) 0.003(3) 0.011(3)
B40 0.018(4) 0.026(4) 0.018(3) -0.002(3) 0.004(3) 0.010(3)

loop_
_atom_type_symbol
_atom_type_description
_atom_type_scat_dispersion_real
_atom_type_scat_dispersion_imag
_atom_type_scat_source
S S 0.1246 0.1234 'International Tables Vol C Tables 4.2.6.8 and 6.1.1.4'
C C 0.0033 0.0016 'International Tables Vol C Tables 4.2.6.8 and 6.1.1.4'
B B 0.0013 0.0007 'International Tables Vol C Tables 4.2.6.8 and 6.1.1.4'
H H 0.0000 0.0000 'International Tables Vol C Tables 4.2.6.8 and 6.1.1.4'

loop_
_geom_angle_atom_site_label_1
_geom_angle_atom_site_label_2
_geom_angle_atom_site_label_3
_geom_angle
B10 S1 S2 103.5(2)
B20 S2 S1 103.4(2)
B30 S3 S4 105.4(2)
B40 S4 S3 105.1(2)
B3 C1 B2 109.7(5)
B3 C1 B1 60.4(4)
B2 C1 B1 62.1(4)
B3 C1 B6 60.5(4)
B2 C1 B6 111.7(5)
B1 C1 B6 111.5(5)
B3 C1 B5 109.9(5)
B2 C1 B5 61.5(4)
B1 C1 B5 112.3(5)
B6 C1 B5 61.7(4)
B3 C1 H1 121.6
B2 C1 H1 119.7
B1 C1 H1 119.2
B6 C1 H1 119.5
B5 C1 H1 119.6
B1 C2 B4 63.1(4)
B1 C2 B2 63.2(4)
B4 C2 B2 115.1(5)
B1 C2 B8 115.3(5)
B4 C2 B8 62.6(4)
B2 C2 B8 114.7(5)
B1 C2 B9 115.4(5)
B4 C2 B9 114.9(4)
B2 C2 B9 62.5(4)
B8 C2 B9 62.9(4)
B1 C2 H2 117.0
B4 C2 H2 117.6
B2 C2 H2 117.6
B8 C2 H2 117.6
B9 C2 H2 117.6
B12 C3 B15 62.7(4)
B12 C3 B11 63.2(4)
B15 C3 B11 115.3(5)
B12 C3 B16 114.5(5)
B15 C3 B16 63.1(4)
B11 C3 B16 114.1(5)
B12 C3 B13 113.8(5)
B15 C3 B13 114.9(5)
B11 C3 B13 61.5(4)
B16 C3 B13 62.8(4)
B12 C3 H3 117.9
B15 C3 H3 117.1
B11 C3 H3 117.9
B16 C3 H3 117.8
B13 C3 H3 118.4
B12 C4 B11 63.1(4)
B12 C4 B14 115.0(5)
B11 C4 B14 62.5(4)
B12 C4 B18 115.2(4)
B11 C4 B18 115.4(5)
B14 C4 B18 63.4(4)
B12 C4 B19 62.2(4)
B11 C4 B19 114.9(5)
B14 C4 B19 115.6(5)
B18 C4 B19 63.4(4)
B12 C4 H4 117.7
B11 C4 H4 117.5
B14 C4 H4 117.3
B18 C4 H4 116.9
B19 C4 H4 117.5
B21 C5 B22 63.3(4)
B21 C5 B23 62.6(4)
B22 C5 B23 115.4(5)
B21 C5 B26 114.4(5)
B22 C5 B26 114.8(5)
B23 C5 B26 62.7(4)
B21 C5 B25 114.6(5)
B22 C5 B25 62.7(4)
B23 C5 B25 114.5(5)
B26 C5 B25 62.5(4)
B21 C5 H5 117.7
B22 C5 H5 117.2
B23 C5 H5 117.6
B26 C5 H5 117.9
B25 C5 H5 118.0
B21 C6 B24 62.0(4)
B21 C6 B22 63.0(4)
B24 C6 B22 113.6(5)
B21 C6 B29 114.2(5)
B24 C6 B29 112.7(4)
B22 C6 B29 62.7(4)
B21 C6 B28 113.3(5)
B24 C6 B28 61.4(4)
B22 C6 B28 114.2(5)
B29 C6 B28 62.4(4)
B21 C6 H6 118.1
B24 C6 H6 119.3
B22 C6 H6 117.6
B29 C6 H6 118.3
B28 C6 H6 118.6
B32 C7 B31 61.7(4)
B32 C7 B33 110.1(5)
B31 C7 B33 60.7(4)
B32 C7 B35 61.9(4)
B31 C7 B35 113.6(5)
B33 C7 B35 112.4(5)
B32 C7 B36 111.3(5)
B31 C7 B36 112.1(5)
B33 C7 B36 61.7(4)
B35 C7 B36 62.1(4)
B32 C7 H7 120.3
B31 C7 H7 118.9
B33 C7 H7 120.3
B35 C7 H7 118.1
B36 C7 H7 119.3
B32 C8 B34 109.3(5)
B32 C8 B39 61.6(4)
B34 C8 B39 111.3(5)
B32 C8 B38 110.9(5)
B34 C8 B38 61.6(4)
B39 C8 B38 61.6(4)
B32 C8 B31 61.3(4)
B34 C8 B31 60.7(4)
B39 C8 B31 112.7(5)
B38 C8 B31 112.2(5)
B32 C8 H8 120.7
B34 C8 H8 120.8
B39 C8 H8 119.0
B38 C8 H8 119.3
B31 C8 H8 119.0
C2 B1 B3 102.2(5)
C2 B1 C1 102.6(5)
B3 B1 C1 59.0(4)
C2 B1 B4 58.7(4)
B3 B1 B4 58.5(4)
C1 B1 B4 106.1(5)
C2 B1 B2 58.9(4)
B3 B1 B2 105.9(5)
C1 B1 B2 58.7(4)
B4 B1 B2 108.0(5)
C2 B1 H1X 125.7
B3 B1 H1X 124.2
C1 B1 H1X 123.9
B4 B1 H1X 121.9
B2 B1 H1X 121.8
C2 B2 C1 102.3(5)
C2 B2 B5 105.1(5)
C1 B2 B5 60.0(4)
C2 B2 B1 57.9(4)
C1 B2 B1 59.2(4)
B5 B2 B1 108.8(5)
C2 B2 B9 59.3(4)
C1 B2 B9 106.8(5)
B5 B2 B9 60.1(4)
B1 B2 B9 108.3(5)
C2 B2 H2X 125.5
C1 B2 H2X 124.0
B5 B2 H2X 121.6
B1 B2 H2X 121.4
B9 B2 H2X 121.3
C1 B3 B4 110.1(5)
C1 B3 B7 110.9(5)
B4 B3 B7 62.3(4)
C1 B3 B1 60.6(4)
B4 B3 B1 62.1(4)
B7 B3 B1 113.4(5)
C1 B3 B6 61.0(4)
B4 B3 B6 112.2(5)
B7 B3 B6 61.8(4)
B1 B3 B6 111.9(5)
C1 B3 H3X 121.2
B4 B3 H3X 119.5
B7 B3 H3X 118.7
B1 B3 H3X 118.9
B6 B3 H3X 119.3
C2 B4 B3 102.6(5)
C2 B4 B1 58.2(4)
B3 B4 B1 59.4(4)
C2 B4 B8 59.3(4)
B3 B4 B8 106.6(5)
B1 B4 B8 108.5(5)
C2 B4 B7 105.8(5)
B3 B4 B7 59.1(4)
B1 B4 B7 108.6(5)
B8 B4 B7 60.9(4)
C2 B4 H4X 125.0
B3 B4 H4X 124.3
B1 B4 H4X 121.2
B8 B4 H4X 121.1
B7 B4 H4X 121.5
C1 B5 B2 58.4(4)
C1 B5 B9 105.6(5)
B2 B5 B9 60.2(4)
C1 B5 B10 105.2(5)
B2 B5 B10 107.6(5)
B9 B5 B10 60.1(4)
C1 B5 B6 59.0(4)
B2 B5 B6 107.0(5)
B9 B5 B6 107.5(5)
B10 B5 B6 59.3(4)
C1 B5 H5X 124.1
B2 B5 H5X 122.0
B9 B5 H5X 122.0
B10 B5 H5X 122.5
B6 B5 H5X 122.2
B3 B6 C1 58.5(4)
B3 B6 B10 105.8(5)
C1 B6 B10 106.1(5)
B3 B6 B7 58.6(4)
C1 B6 B7 106.4(5)
B10 B6 B7 60.8(4)
B3 B6 B5 106.3(5)
C1 B6 B5 59.2(4)
B10 B6 B5 60.3(4)
B7 B6 B5 109.3(5)
B3 B6 H6X 123.8
C1 B6 H6X 123.3
B10 B6 H6X 122.3
B7 B6 H6X 121.4
B5 B6 H6X 121.4
B3 B7 B4 58.5(4)
B3 B7 B6 59.6(4)
B4 B7 B6 107.4(5)
B3 B7 B10 105.5(5)
B4 B7 B10 106.9(5)
B6 B7 B10 59.5(4)
B3 B7 B8 105.1(5)
B4 B7 B8 59.5(4)
B6 B7 B8 107.0(5)
B10 B7 B8 59.5(4)
B3 B7 H7X 123.8
B4 B7 H7X 122.3
B6 B7 H7X 121.8
B10 B7 H7X 122.7
B8 B7 H7X 122.8
C2 B8 B4 58.1(4)
C2 B8 B10 104.1(5)
B4 B8 B10 107.4(5)
C2 B8 B9 58.8(4)
B4 B8 B9 107.8(5)
B10 B8 B9 59.9(4)
C2 B8 B7 103.8(5)
B4 B8 B7 59.6(4)
B10 B8 B7 60.2(4)
B9 B8 B7 108.2(5)
C2 B8 H8X 125.4
B4 B8 H8X 121.9
B10 B8 H8X 122.6
B9 B8 H8X 121.2
B7 B8 H8X 122.5
C2 B9 B5 103.9(4)
C2 B9 B2 58.1(4)
B5 B9 B2 59.7(4)
C2 B9 B10 103.4(4)
B5 B9 B10 60.2(4)
B2 B9 B10 107.2(5)
C2 B9 B8 58.3(3)
B5 B9 B8 108.0(5)
B2 B9 B8 107.3(5)
B10 B9 B8 59.6(4)
C2 B9 H9X 125.6
B5 B9 H9X 122.4
B2 B9 H9X 122.0
B10 B9 H9X 122.9
B8 B9 H9X 121.6
B6 B10 B8 107.9(5)
B6 B10 B9 108.1(5)
B8 B10 B9 60.5(4)
B6 B10 B5 60.4(4)
B8 B10 B5 108.3(5)
B9 B10 B5 59.7(4)
B6 B10 B7 59.7(4)
B8 B10 B7 60.4(4)
B9 B10 B7 108.8(4)
B5 B10 B7 108.5(5)
B6 B10 S1 122.2(4)
B8 B10 S1 123.5(4)
B9 B10 S1 118.6(4)
B5 B10 S1 117.7(4)
B7 B10 S1 125.4(4)
C4 B11 C3 100.4(4)
C4 B11 B13 103.9(5)
C3 B11 B13 59.5(4)
C4 B11 B14 58.8(4)
C3 B11 B14 104.9(5)
B13 B11 B14 59.5(4)
C4 B11 B12 58.5(4)
C3 B11 B12 57.9(3)
B13 B11 B12 107.8(5)
B14 B11 B12 108.1(5)
C4 B11 H11X 126.0
C3 B11 H11X 125.5
B13 B11 H11X 122.3
B14 B11 H11X 121.9
B12 B11 H11X 121.5
C3 B12 C4 101.2(5)
C3 B12 B15 58.9(4)
C4 B12 B15 105.1(5)
C3 B12 B19 104.9(5)
C4 B12 B19 59.2(4)
B15 B12 B19 60.0(4)
C3 B12 B11 58.9(4)
C4 B12 B11 58.5(4)
B15 B12 B11 108.6(5)
B19 B12 B11 108.6(5)
C3 B12 H12X 125.4
C4 B12 H12X 125.4
B15 B12 H12X 121.8
B19 B12 H12X 121.8
B11 B12 H12X 120.9
C3 B13 B14 105.6(5)
C3 B13 B11 59.0(4)
B14 B13 B11 60.7(4)
C3 B13 B17 105.2(5)
B14 B13 B17 61.0(4)
B11 B13 B17 109.6(5)
C3 B13 B16 58.6(4)
B14 B13 B16 108.7(5)
B11 B13 B16 108.6(5)
B17 B13 B16 59.9(4)
C3 B13 H13X 124.6
B14 B13 H13X 121.5
B11 B13 H13X 120.6
B17 B13 H13X 121.7
B16 B13 H13X 121.5
C4 B14 B13 104.1(5)
C4 B14 B11 58.7(4)
B13 B14 B11 59.8(4)
C4 B14 B17 104.3(5)
B13 B14 B17 60.6(4)
B11 B14 B17 108.6(5)
C4 B14 B18 58.5(4)
B13 B14 B18 108.0(5)
B11 B14 B18 108.2(5)
B17 B14 B18 59.8(4)
C4 B14 H14X 125.3
B13 B14 H14X 122.4
B11 B14 H14X 121.2
B17 B14 H14X 122.1
B18 B14 H14X 121.5
C3 B15 B12 58.4(4)
C3 B15 B19 104.5(4)
B12 B15 B19 60.0(4)
C3 B15 B16 58.9(4)
B12 B15 B16 107.6(5)
B19 B15 B16 107.4(4)
C3 B15 B20 104.7(4)
B12 B15 B20 107.5(4)
B19 B15 B20 59.5(4)
B16 B15 B20 59.8(4)
C3 B15 H15X 124.7
B12 B15 H15X 121.7
B19 B15 H15X 122.7
B16 B15 H15X 121.7
B20 B15 H15X 122.7
C3 B16 B20 104.3(5)
C3 B16 B17 105.3(5)
B20 B16 B17 60.7(4)
C3 B16 B15 58.0(4)
B20 B16 B15 60.2(4)
B17 B16 B15 109.0(5)
C3 B16 B13 58.7(4)
B20 B16 B13 107.7(5)
B17 B16 B13 60.0(4)
B15 B16 B13 107.4(5)
C3 B16 H16X 125.0
B20 B16 H16X 122.4
B17 B16 H16X 121.5
B15 B16 H16X 121.5
B13 B16 H16X 121.9
B16 B17 B13 60.1(4)
B16 B17 B18 107.2(5)
B13 B17 B18 106.6(5)
B16 B17 B14 106.9(5)
B13 B17 B14 58.4(4)
B18 B17 B14 60.2(4)
B16 B17 B20 59.6(4)
B13 B17 B20 107.0(5)
B18 B17 B20 59.5(4)
B14 B17 B20 107.2(5)
B16 B17 H17X 122.0
B13 B17 H17X 122.7
B18 B17 H17X 122.1
B14 B17 H17X 122.5
B20 B17 H17X 122.2
C4 B18 B20 103.7(4)
C4 B18 B17 104.2(5)
B20 B18 B17 60.6(4)
C4 B18 B14 58.1(4)
B20 B18 B14 107.9(5)
B17 B18 B14 60.0(4)
C4 B18 B19 58.4(3)
B20 B18 B19 59.1(4)
B17 B18 B19 107.7(5)
B14 B18 B19 107.2(5)
C4 B18 H18X 125.4
B20 B18 H18X 122.7
B17 B18 H18X 122.1
B14 B18 H18X 121.7
B19 B18 H18X 122.1
C4 B19 B20 104.3(4)
C4 B19 B12 58.6(3)
B20 B19 B12 108.5(5)
C4 B19 B15 104.5(5)
B20 B19 B15 60.9(4)
B12 B19 B15 59.9(4)
C4 B19 B18 58.3(3)
B20 B19 B18 60.0(4)
B12 B19 B18 107.9(5)
B15 B19 B18 108.7(5)
C4 B19 H19X 125.3
B20 B19 H19X 122.1
B12 B19 H19X 121.4
B15 B19 H19X 121.9
B18 B19 H19X 121.4
B19 B20 B18 61.0(4)
B19 B20 B16 107.7(5)
B18 B20 B16 107.6(5)
B19 B20 B15 59.6(4)
B18 B20 B15 108.4(4)
B16 B20 B15 60.0(4)
B19 B20 B17 108.6(4)
B18 B20 B17 59.9(3)
B16 B20 B17 59.7(4)
B15 B20 B17 108.2(5)
B19 B20 S2 122.9(4)
B18 B20 S2 126.4(4)
B16 B20 S2 118.0(4)
B15 B20 S2 117.7(4)
B17 B20 S2 122.9(4)
C5 B21 C6 101.9(5)
C5 B21 B24 104.3(5)
C6 B21 B24 59.0(4)
C5 B21 B23 59.3(4)
C6 B21 B23 106.1(5)
B24 B21 B23 59.8(4)
C5 B21 B22 58.8(4)
C6 B21 B22 58.8(4)
B24 B21 B22 107.8(5)
B23 B21 B22 109.0(5)
C5 B21 H21X 125.3
C6 B21 H21X 124.7
B24 B21 H21X 122.6
B23 B21 H21X 121.2
B22 B21 H21X 121.1
C5 B22 C6 100.9(5)
C5 B22 B21 57.9(4)
C6 B22 B21 58.3(4)
C5 B22 B29 104.4(5)
C6 B22 B29 59.0(4)
B21 B22 B29 107.4(5)
C5 B22 B25 59.4(4)
C6 B22 B25 104.5(5)
B21 B22 B25 107.6(5)
B29 B22 B25 59.2(4)
C5 B22 H22X 125.5
C6 B22 H22X 125.5
B21 B22 H22X 121.9
B29 B22 H22X 122.4
B25 B22 H22X 122.2
C5 B23 B24 103.2(5)
C5 B23 B21 58.1(4)
B24 B23 B21 59.6(4)
C5 B23 B27 104.7(5)
B24 B23 B27 59.9(4)
B21 B23 B27 108.3(5)
C5 B23 B26 58.8(4)
B24 B23 B26 106.7(5)
B21 B23 B26 107.5(5)
B27 B23 B26 59.7(4)
C5 B23 H23X 125.2
B24 B23 H23X 123.4
B21 B23 H23X 121.6
B27 B23 H23X 122.0
B26 B23 H23X 121.9
C6 B24 B21 59.0(4)
C6 B24 B23 106.6(5)
B21 B24 B23 60.6(4)
C6 B24 B28 60.3(4)
B21 B24 B28 109.9(5)
B23 B24 B28 110.2(5)
C6 B24 B27 107.6(5)
B21 B24 B27 109.6(5)
B23 B24 B27 60.7(4)
B28 B24 B27 61.3(4)
C6 B24 H24X 123.3
B21 B24 H24X 120.9
B23 B24 H24X 121.3
B28 B24 H24X 119.8
B27 B24 H24X 120.9
C5 B25 B29 104.2(4)
C5 B25 B30 104.3(4)
B29 B25 B30 60.8(4)
C5 B25 B22 57.9(4)
B29 B25 B22 60.3(4)
B30 B25 B22 108.8(4)
C5 B25 B26 58.4(3)
B29 B25 B26 108.2(5)
B30 B25 B26 59.8(4)
B22 B25 B26 107.5(5)
C5 B25 H25X 125.6
B29 B25 H25X 122.0
B30 B25 H25X 121.9
B22 B25 H25X 121.5
B26 B25 H25X 121.7
C5 B26 B27 104.7(4)
C5 B26 B30 104.8(4)
B27 B26 B30 60.6(4)
C5 B26 B23 58.5(4)
B27 B26 B23 59.9(4)
B30 B26 B23 108.4(5)
C5 B26 B25 59.2(3)
B27 B26 B25 108.4(5)
B30 B26 B25 59.7(4)
B23 B26 B25 108.3(5)
C5 B26 H26X 124.8
B27 B26 H26X 122.2
B30 B26 H26X 122.2
B23 B26 H26X 121.4
B25 B26 H26X 121.2
B24 B27 B26 106.8(5)
B24 B27 B23 59.4(4)
B26 B27 B23 60.4(4)
B24 B27 B30 106.6(5)
B26 B27 B30 59.8(4)
B23 B27 B30 108.1(5)
B24 B27 B28 59.1(4)
B26 B27 B28 107.4(5)
B23 B27 B28 107.4(5)
B30 B27 B28 59.8(4)
B24 B27 H27X 123.0
B26 B27 H27X 122.0
B23 B27 H27X 121.6
B30 B27 H27X 122.0
B28 B27 H27X 122.2
C6 B28 B24 58.3(4)
C6 B28 B30 104.8(5)
B24 B28 B30 107.2(5)
C6 B28 B29 58.5(4)
B24 B28 B29 107.0(5)
B30 B28 B29 60.2(4)
C6 B28 B27 104.8(5)
B24 B28 B27 59.7(4)
B30 B28 B27 60.0(4)
B29 B28 B27 108.1(5)
C6 B28 H28X 124.7
B24 B28 H28X 122.3
B30 B28 H28X 122.4
B29 B28 H28X 121.7
B27 B28 H28X 122.2
C6 B29 B25 104.9(5)
C6 B29 B22 58.2(4)
B25 B29 B22 60.5(4)
C6 B29 B28 59.1(4)
B25 B29 B28 107.8(5)
B22 B29 B28 107.9(5)
C6 B29 B30 105.0(5)
B25 B29 B30 59.8(4)
B22 B29 B30 108.1(5)
B28 B29 B30 59.8(4)
C6 B29 H29X 124.6
B25 B29 H29X 122.3
B22 B29 H29X 121.5
B28 B29 H29X 121.5
B30 B29 H29X 122.4
B25 B30 B26 60.5(4)
B25 B30 B28 107.6(4)
B26 B30 B28 107.5(5)
B25 B30 B27 108.2(4)
B26 B30 B27 59.6(4)
B28 B30 B27 60.1(4)
B25 B30 B29 59.3(4)
B26 B30 B29 107.6(5)
B28 B30 B29 60.0(4)
B27 B30 B29 108.1(4)
B25 B30 S3 117.4(4)
B26 B30 S3 123.0(4)
B28 B30 S3 123.8(4)
B27 B30 S3 126.6(4)
B29 B30 S3 118.1(4)
C7 B31 C8 102.5(5)
C7 B31 B32 57.5(4)
C8 B31 B32 57.7(4)
C7 B31 B34 104.8(5)
C8 B31 B34 58.9(4)
B32 B31 B34 105.1(5)
C7 B31 B33 59.9(4)
C8 B31 B33 105.3(5)
B32 B31 B33 106.0(5)
B34 B31 B33 59.1(4)
C7 B31 H31X 124.5
C8 B31 H31X 124.6
B32 B31 H31X 123.7
B34 B31 H31X 123.2
B33 B31 H31X 122.2
C7 B32 C8 107.5(5)
C7 B32 B31 60.7(4)
C8 B32 B31 61.0(4)
C7 B32 B39 109.0(5)
C8 B32 B39 60.6(4)
B31 B32 B39 111.7(5)
C7 B32 B35 60.9(4)
C8 B32 B35 109.4(5)
B31 B32 B35 112.0(5)
B39 B32 B35 60.9(4)
C7 B32 H32X 122.0
C8 B32 H32X 121.9
B31 B32 H32X 118.9
B39 B32 H32X 120.3
B35 B32 H32X 119.9
B34 B33 C7 105.5(5)
B34 B33 B31 60.3(4)
C7 B33 B31 59.4(4)
B34 B33 B37 60.6(4)
C7 B33 B37 106.5(5)
B31 B33 B37 110.1(5)
B34 B33 B36 107.9(5)
C7 B33 B36 59.2(4)
B31 B33 B36 109.1(5)
B37 B33 B36 60.1(4)
B34 B33 H33X 122.4
C7 B33 H33X 123.9
B31 B33 H33X 120.4
B37 B33 H33X 121.1
B36 B33 H33X 121.4
C8 B34 B33 107.6(5)
C8 B34 B31 60.3(4)
B33 B34 B31 60.6(4)
C8 B34 B37 108.2(5)
B33 B34 B37 60.9(4)
B31 B34 B37 110.5(5)
C8 B34 B38 59.8(4)
B33 B34 B38 110.0(5)
B31 B34 B38 110.4(5)
B37 B34 B38 61.2(4)
C8 B34 H34X 122.6
B33 B34 H34X 121.3
B31 B34 H34X 120.0
B37 B34 H34X 120.5
B38 B34 H34X 120.2
C7 B35 B32 57.2(4)
C7 B35 B39 105.0(5)
B32 B35 B39 59.5(4)
C7 B35 B40 105.2(5)
B32 B35 B40 106.0(5)
B39 B35 B40 60.0(4)
C7 B35 B36 59.0(4)
B32 B35 B36 105.1(5)
B39 B35 B36 107.3(5)
B40 B35 B36 59.5(4)
C7 B35 H35X 124.3
B32 B35 H35X 123.7
B39 B35 H35X 122.2
B40 B35 H35X 122.6
B36 B35 H35X 122.5
C7 B36 B40 105.6(5)
C7 B36 B37 106.0(5)
B40 B36 B37 60.6(4)
C7 B36 B33 59.1(4)
B40 B36 B33 107.7(5)
B37 B36 B33 59.6(4)
C7 B36 B35 58.9(4)
B40 B36 B35 60.1(4)
B37 B36 B35 108.9(5)
B33 B36 B35 107.8(5)
C7 B36 H36X 123.9
B40 B36 H36X 122.1
B37 B36 H36X 121.6
B33 B36 H36X 122.0
B35 B36 H36X 121.4
B34 B37 B33 58.5(4)
B34 B37 B36 106.3(5)
B33 B37 B36 60.3(4)
B34 B37 B40 106.5(5)
B33 B37 B40 107.4(5)
B36 B37 B40 59.6(4)
B34 B37 B38 59.6(4)
B33 B37 B38 106.7(5)
B36 B37 B38 107.1(5)
B40 B37 B38 59.5(4)
B34 B37 H37X 123.1
B33 B37 H37X 122.3
B36 B37 H37X 122.1
B40 B37 H37X 122.2
B38 B37 H37X 122.3
C8 B38 B34 58.5(4)
C8 B38 B39 59.1(4)
B34 B38 B39 106.8(5)
C8 B38 B40 105.8(5)
B34 B38 B40 106.7(5)
B39 B38 B40 60.1(4)
C8 B38 B37 105.6(5)
B34 B38 B37 59.2(4)
B39 B38 B37 108.1(5)
B40 B38 B37 60.2(4)
C8 B38 H38X 123.8
B34 B38 H38X 122.8
B39 B38 H38X 121.7
B40 B38 H38X 122.3
B37 B38 H38X 122.1
C8 B39 B32 57.7(4)
C8 B39 B35 106.1(4)
B32 B39 B35 59.6(4)
C8 B39 B38 59.3(4)
B32 B39 B38 106.0(5)
B35 B39 B38 108.6(5)
C8 B39 B40 106.0(5)
B32 B39 B40 106.4(5)
B35 B39 B40 60.3(4)
B38 B39 B40 60.1(4)
C8 B39 H39X 123.7
B32 B39 H39X 123.4
B35 B39 H39X 121.5
B38 B39 H39X 121.7
B40 B39 H39X 122.3
B36 B40 B39 107.6(5)
B36 B40 B38 107.8(4)
B39 B40 B38 59.8(4)
B36 B40 B35 60.4(4)
B39 B40 B35 59.6(4)
B38 B40 B35 107.8(5)
B36 B40 B37 59.7(4)
B39 B40 B37 108.0(5)
B38 B40 B37 60.3(4)
B35 B40 B37 108.3(4)
B36 B40 S4 126.3(4)
B39 B40 S4 119.6(4)
B38 B40 S4 117.0(4)
B35 B40 S4 124.9(4)
B37 B40 S4 120.8(4)

loop_
_geom_bond_atom_site_label_1
_geom_bond_atom_site_label_2
_geom_bond_distance
S1 B10 1.867(7)
S1 S2 2.071(2)
S2 B20 1.866(6)
S3 B30 1.868(6)
S3 S4 2.065(2)
S4 B40 1.870(7)
C1 B3 1.692(9)
C1 B2 1.710(10)
C1 B1 1.719(10)
C1 B6 1.735(10)
C1 B5 1.738(9)
C1 H1 0.9801
C2 B1 1.679(9)
C2 B4 1.687(9)
C2 B2 1.697(9)
C2 B8 1.709(9)
C2 B9 1.719(8)
C2 H2 0.9801
C3 B12 1.679(9)
C3 B15 1.688(8)
C3 B11 1.698(9)
C3 B16 1.703(9)
C3 B13 1.705(8)
C3 H3 0.9801
C4 B12 1.690(8)
C4 B11 1.691(9)
C4 B14 1.693(9)
C4 B18 1.699(8)
C4 B19 1.701(8)
C4 H4 0.9801
C5 B21 1.678(8)
C5 B22 1.694(9)
C5 B23 1.701(9)
C5 B26 1.707(8)
C5 B25 1.721(8)
C5 H5 0.9801
C6 B21 1.689(9)
C6 B24 1.689(9)
C6 B22 1.697(9)
C6 B29 1.712(9)
C6 B28 1.724(9)
C6 H6 0.9801
C7 B32 1.658(10)
C7 B31 1.715(9)
C7 B33 1.723(9)
C7 B35 1.723(9)
C7 B36 1.725(9)
C7 H7 0.9801
C8 B32 1.670(10)
C8 B34 1.701(9)
C8 B39 1.721(9)
C8 B38 1.725(9)
C8 B31 1.726(9)
C8 H8 0.9801
B1 B3 1.716(10)
B1 B4 1.761(10)
B1 B2 1.769(10)
B1 H1X 1.1200
B2 B5 1.763(9)
B2 B9 1.773(9)
B2 H2X 1.1200
B3 B4 1.700(10)
B3 B7 1.710(10)
B3 B6 1.728(9)
B3 H3X 1.1200
B4 B8 1.764(9)
B4 B7 1.765(10)
B4 H4X 1.1200
B5 B9 1.771(9)
B5 B10 1.779(9)
B5 B6 1.782(9)
B5 H5X 1.1200
B6 B10 1.761(9)
B6 B7 1.765(10)
B6 H6X 1.1200
B7 B10 1.785(9)
B7 B8 1.789(9)
B7 H7X 1.1200
B8 B10 1.773(9)
B8 B9 1.788(9)
B8 H8X 1.1200
B9 B10 1.778(9)
B9 H9X 1.1200
B11 B13 1.739(10)
B11 B14 1.756(10)
B11 B12 1.769(9)
B11 H11X 1.1200
B12 B15 1.751(9)
B12 B19 1.753(9)
B12 H12X 1.1200
B13 B14 1.733(10)
B13 B17 1.773(10)
B13 B16 1.775(9)
B13 H13X 1.1200
B14 B17 1.779(9)
B14 B18 1.782(10)
B14 H14X 1.1200
B15 B19 1.753(9)
B15 B16 1.774(9)
B15 B20 1.776(9)
B15 H15X 1.1200
B16 B20 1.769(9)
B16 B17 1.771(9)
B16 H16X 1.1200
B17 B18 1.775(10)
B17 B20 1.788(9)
B17 H17X 1.1200
B18 B20 1.768(9)
B18 B19 1.786(9)
B18 H18X 1.1200
B19 B20 1.752(9)
B19 H19X 1.1200
B21 B24 1.738(10)
B21 B23 1.755(9)
B21 B22 1.769(10)
B21 H21X 1.1200
B22 B29 1.774(10)
B22 B25 1.776(9)
B22 H22X 1.1200
B23 B24 1.742(9)
B23 B27 1.766(9)
B23 B26 1.773(9)
B23 H23X 1.1200
B24 B28 1.742(9)
B24 B27 1.753(9)
B24 H24X 1.1200
B25 B29 1.754(9)
B25 B30 1.764(9)
B25 B26 1.777(9)
B25 H25X 1.1200
B26 B27 1.761(9)
B26 B30 1.765(9)
B26 H26X 1.1200
B27 B30 1.779(9)
B27 B28 1.781(9)
B27 H27X 1.1200
B28 B30 1.775(9)
B28 B29 1.779(9)
B28 H28X 1.1200
B29 B30 1.781(9)
B29 H29X 1.1200
B31 B32 1.732(10)
B31 B34 1.733(10)
B31 B33 1.737(10)
B31 H31X 1.1200
B32 B39 1.737(9)
B32 B35 1.740(10)
B32 H32X 1.1200
B33 B34 1.711(10)
B33 B37 1.754(9)
B33 B36 1.767(9)
B33 H33X 1.1200
B34 B37 1.749(10)
B34 B38 1.755(8)
B34 H34X 1.1200
B35 B39 1.762(10)
B35 B40 1.774(9)
B35 B36 1.778(10)
B35 H35X 1.1200
B36 B40 1.763(9)
B36 B37 1.764(10)
B36 H36X 1.1200
B37 B40 1.781(9)
B37 B38 1.783(9)
B37 H37X 1.1200
B38 B39 1.764(9)
B38 B40 1.770(9)
B38 H38X 1.1200
B39 B40 1.769(10)
B39 H39X 1.1200
